data_4311485
loop_
_publ_author_name
'Cristina Ca\~nada-Vilalta'
'Ted A. O'Brien'
'Euan K. Brechin'
'Maren Pink'
'Ernest R. Davidson'
'George Christou'

_publ_section_title
;
 Large Spin Differences in Structurally Related Fe6 Molecular Clusters and
 Their Magnetostructural Explanation
;
_journal_name_full 'Inorganic Chemistry'
_journal_page_first 5505
_journal_page_last 5521
_journal_paper_doi 10.1021/ic049413h
_journal_volume 43
_journal_year 2004
_chemical_formula_moiety Fe6(O)2(OH)(C6H5Coo)10(C7H8ON)2
_chemical_formula_sum 'C84 H68 Fe6 N2 O26'
_chemical_formula_weight 1856.50
_chemical_name_systematic
; 
 ? 
;
_space_group_IT_number 14
_symmetry_cell_setting monoclinic
_symmetry_space_group_name_Hall '-P 2ybc'
_symmetry_space_group_name_H-M 'P 1 21/c 1'
_atom_sites_solution_hydrogens mixed
_atom_sites_solution_primary direct
_atom_sites_solution_secondary difmap
_audit_creation_method SHELXL-97
_cell_angle_alpha 90.00
_cell_angle_beta 113.5410(10)
_cell_angle_gamma 90.00
_cell_formula_units_Z 2
_cell_length_a 12.5022(5)
_cell_length_b 25.0515(10)
_cell_length_c 13.6514(6)
_cell_measurement_reflns_used 9800
_cell_measurement_temperature 122(2)
_cell_measurement_theta_max 26.25
_cell_measurement_theta_min 2.30
_cell_volume 3919.8(3)
_computing_cell_refinement 'SAINT (Bruker, 2001)'
_computing_data_collection 'SMART (Bruker, 2001)'
_computing_data_reduction 'SAINT (Bruker, 2001)'
_computing_molecular_graphics 'SHLEXTL (Bruker, 2001)'
_computing_publication_material 'SHLEXTL (Bruker, 2001)'
_computing_structure_refinement 'SHELXL-97 (Sheldrick, 1997)'
_computing_structure_solution 'SHELXS-97 (Sheldrick, 1997)'
_diffrn_ambient_temperature 122(2)
_diffrn_detector 'CCD area detector'
_diffrn_detector_area_resol_mean 44.52
_diffrn_detector_type 'Bruker SMART 6000'
_diffrn_measured_fraction_theta_full 0.996
_diffrn_measured_fraction_theta_max 0.996
_diffrn_measurement_details '0.30 degree frames measured for 20 seconds each'
_diffrn_measurement_device 'three-circle goniometer with fixed chi'
_diffrn_measurement_device_type 'Bruker Platform goniometer'
_diffrn_measurement_method \w-scans
_diffrn_radiation_monochromator graphite
_diffrn_radiation_source 'fine-focus sealed tube'
_diffrn_radiation_type MoK\a
_diffrn_radiation_wavelength 0.71073
_diffrn_reflns_av_R_equivalents 0.0604
_diffrn_reflns_av_sigmaI/netI 0.0537
_diffrn_reflns_limit_h_max 15
_diffrn_reflns_limit_h_min -15
_diffrn_reflns_limit_k_max 31
_diffrn_reflns_limit_k_min -30
_diffrn_reflns_limit_l_max 17
_diffrn_reflns_limit_l_min -16
_diffrn_reflns_number 30459
_diffrn_reflns_theta_full 26.41
_diffrn_reflns_theta_max 26.41
_diffrn_reflns_theta_min 1.95
_exptl_absorpt_coefficient_mu 1.165
_exptl_absorpt_correction_T_max 0.8924
_exptl_absorpt_correction_T_min 0.8177
_exptl_absorpt_correction_type multi-scan
_exptl_absorpt_process_details 'SADABS, R. Blessing (1995)'
_exptl_crystal_colour orange
_exptl_crystal_density_diffrn 1.573
_exptl_crystal_density_method 'not measured'
_exptl_crystal_description 'irregular block'
_exptl_crystal_F_000 1900
_exptl_crystal_size_max 0.18
_exptl_crystal_size_mid 0.15
_exptl_crystal_size_min 0.10
_refine_diff_density_max 1.176
_refine_diff_density_min -0.472
_refine_diff_density_rms 0.088
_refine_ls_extinction_method none
_refine_ls_goodness_of_fit_ref 1.060
_refine_ls_hydrogen_treatment mixed
_refine_ls_matrix_type full
_refine_ls_number_parameters 569
_refine_ls_number_reflns 8011
_refine_ls_number_restraints 0
_refine_ls_restrained_S_all 1.060
_refine_ls_R_factor_all 0.0741
_refine_ls_R_factor_gt 0.0463
_refine_ls_shift/su_max 0.001
_refine_ls_shift/su_mean 0.000
_refine_ls_structure_factor_coef Fsqd
_refine_ls_weighting_details 'calc w=1/[\s^2^(Fo^2^)+(0.0529P)^2^+4.3501P] where P=(Fo^2^+2Fc^2^)/3'
_refine_ls_weighting_scheme calc
_refine_ls_wR_factor_gt 0.1082
_refine_ls_wR_factor_ref 0.1212
_reflns_number_gt 5847
_reflns_number_total 8011
_reflns_threshold_expression >2sigma(I)
_cod_data_source_file ic049413hsi20040506_081740_2.cif
_cod_data_source_block 01101
_cod_depositor_comments
;
The following automatic conversions were performed:

'_exptl_absorpt_correction_type' tag value 'multi-scans' was replaced
with 'multi-scan' value.

Automatic conversion script
Id: cif_fix_values 1646 2011-03-28 12:23:43Z adriana 
;
_cod_database_code 4311485

loop_
_symmetry_equiv_pos_as_xyz
'x, y, z'
'-x, y+1/2, -z+1/2'
'-x, -y, -z'
'x, -y-1/2, z-1/2'

loop_
_atom_site_label
_atom_site_type_symbol
_atom_site_fract_x
_atom_site_fract_y
_atom_site_fract_z
_atom_site_U_iso_or_equiv
_atom_site_adp_type
_atom_site_occupancy
_atom_site_symmetry_multiplicity
_atom_site_calc_flag
_atom_site_refinement_flags
_atom_site_disorder_assembly
_atom_site_disorder_group
Fe1 Fe 0.52370(5) 0.61697(2) 0.23085(4) 0.02263(13) Uani 1 1 d . . .
Fe2 Fe 0.37412(4) 0.58775(2) -0.02073(4) 0.02205(13) Uani 1 1 d . . .
Fe3 Fe 0.62597(4) 0.52303(2) 0.17551(4) 0.02201(13) Uani 1 1 d . . .
O1 O 0.5073(2) 0.57782(9) 0.10518(18) 0.0218(5) Uani 1 1 d . . .
O2 O 0.3626(2) 0.51020(11) -0.0517(2) 0.0249(6) Uani 1 1 d . . .
H2O H 0.375(5) 0.494(2) -0.011(4) 0.050(18) Uiso 1 1 d . . .
O3 O 0.4437(2) 0.68473(10) 0.1667(2) 0.0292(6) Uani 1 1 d . . .
O4 O 0.3629(2) 0.66892(10) -0.0101(2) 0.0283(6) Uani 1 1 d . . .
C1 C 0.3888(3) 0.69909(14) 0.0703(3) 0.0250(8) Uani 1 1 d . . .
C2 C 0.3521(3) 0.75612(15) 0.0516(3) 0.0301(9) Uani 1 1 d . . .
C3 C 0.3599(4) 0.78903(17) 0.1364(3) 0.0372(10) Uani 1 1 d . . .
H3 H 0.3868 0.7746 0.2066 0.062(16) Uiso 1 1 calc R . .
C4 C 0.3293(4) 0.84214(18) 0.1203(4) 0.0447(11) Uani 1 1 d . . .
H4 H 0.3356 0.8643 0.1788 0.057(15) Uiso 1 1 calc R . .
C5 C 0.2888(5) 0.86315(18) 0.0170(4) 0.0527(13) Uani 1 1 d . . .
H5 H 0.2664 0.8996 0.0052 0.059(15) Uiso 1 1 calc R . .
C6 C 0.2810(5) 0.83099(18) -0.0684(4) 0.0531(13) Uani 1 1 d . . .
H6 H 0.2545 0.8454 -0.1385 0.042(13) Uiso 1 1 calc R . .
C7 C 0.3123(4) 0.77763(17) -0.0504(3) 0.0417(11) Uani 1 1 d . . .
H7 H 0.3065 0.7555 -0.1088 0.053(14) Uiso 1 1 calc R . .
O5 O 0.3706(2) 0.59116(10) 0.2304(2) 0.0279(6) Uani 1 1 d . . .
O6 O 0.2616(2) 0.58175(11) 0.0538(2) 0.0283(6) Uani 1 1 d . . .
C8 C 0.2767(3) 0.57936(14) 0.1507(3) 0.0256(8) Uani 1 1 d . . .
C9 C 0.1769(3) 0.56040(15) 0.1750(3) 0.0268(8) Uani 1 1 d . . .
C10 C 0.1930(4) 0.54844(16) 0.2800(3) 0.0340(9) Uani 1 1 d . . .
H10 H 0.2675 0.5529 0.3365 0.035(11) Uiso 1 1 calc R . .
C11 C 0.1014(4) 0.53035(17) 0.3012(4) 0.0393(10) Uani 1 1 d . . .
H11 H 0.1130 0.5226 0.3729 0.047(14) Uiso 1 1 calc R . .
C12 C -0.0063(4) 0.52325(18) 0.2215(4) 0.0423(11) Uani 1 1 d . . .
H12 H -0.0694 0.5112 0.2377 0.045(13) Uiso 1 1 calc R . .
C13 C -0.0230(4) 0.53373(19) 0.1173(4) 0.0443(11) Uani 1 1 d . . .
H13 H -0.0976 0.5283 0.0613 0.062(16) Uiso 1 1 calc R . .
C14 C 0.0683(4) 0.55204(18) 0.0939(3) 0.0369(10) Uani 1 1 d . . .
H14 H 0.0565 0.5589 0.0219 0.035(12) Uiso 1 1 calc R . .
O7 O 0.6746(2) 0.65195(10) 0.2373(2) 0.0270(6) Uani 1 1 d . . .
O8 O 0.7480(2) 0.58017(10) 0.1861(2) 0.0282(6) Uani 1 1 d . . .
C15 C 0.7491(3) 0.62907(15) 0.2099(3) 0.0271(8) Uani 1 1 d . . .
O13 O 0.6146(2) 0.55394(9) 0.30593(19) 0.0243(5) Uani 1 1 d . . .
N1 N 0.5656(3) 0.65013(12) 0.3880(2) 0.0263(7) Uani 1 1 d . . .
C36 C 0.5868(4) 0.70291(16) 0.4024(3) 0.0317(9) Uani 1 1 d . . .
H36 H 0.5804 0.7239 0.3423 0.065(16) Uiso 1 1 calc R . .
C16 C 0.8460(3) 0.66261(15) 0.2069(3) 0.0311(9) Uani 1 1 d . . .
C17 C 0.8954(4) 0.70252(18) 0.2827(4) 0.0489(12) Uani 1 1 d . . .
H17 H 0.8651 0.7094 0.3351 0.030(11) Uiso 1 1 calc R . .
C18 C 0.9882(5) 0.7321(2) 0.2821(5) 0.0601(15) Uani 1 1 d . . .
H18 H 1.0230 0.7583 0.3356 0.069(17) Uiso 1 1 calc R . .
C19 C 1.0307(5) 0.7238(2) 0.2047(5) 0.0556(14) Uani 1 1 d . . .
H19 H 1.0934 0.7448 0.2037 0.061(15) Uiso 1 1 calc R . .
C20 C 0.9822(5) 0.6850(2) 0.1289(5) 0.0534(13) Uani 1 1 d . . .
H20 H 1.0110 0.6792 0.0751 0.055(15) Uiso 1 1 calc R . .
C21 C 0.8905(4) 0.65427(19) 0.1313(4) 0.0446(11) Uani 1 1 d . . .
H21 H 0.8582 0.6270 0.0794 0.074(18) Uiso 1 1 calc R . .
O9 O 0.2310(2) 0.59396(10) -0.16210(19) 0.0248(5) Uani 1 1 d . . .
O10 O 0.2523(2) 0.52967(10) -0.26810(19) 0.0255(6) Uani 1 1 d . . .
C22 C 0.2005(3) 0.56911(14) -0.2486(3) 0.0241(8) Uani 1 1 d . . .
C23 C 0.0907(3) 0.58780(15) -0.3381(3) 0.0257(8) Uani 1 1 d . . .
C24 C 0.0262(4) 0.62876(17) -0.3207(3) 0.0378(10) Uani 1 1 d . . .
H24 H 0.0521 0.6452 -0.2523 0.053(14) Uiso 1 1 calc R . .
C25 C -0.0753(4) 0.6459(2) -0.4014(4) 0.0475(12) Uani 1 1 d . . .
H25 H -0.1186 0.6742 -0.3887 0.046(13) Uiso 1 1 calc R . .
C26 C -0.1145(4) 0.62226(18) -0.5007(3) 0.0405(10) Uani 1 1 d . . .
H26 H -0.1852 0.6339 -0.5559 0.038(12) Uiso 1 1 calc R . .
C27 C -0.0511(4) 0.58179(19) -0.5196(3) 0.0427(11) Uani 1 1 d . . .
H27 H -0.0771 0.5656 -0.5882 0.041(13) Uiso 1 1 calc R . .
C28 C 0.0516(4) 0.56461(17) -0.4375(3) 0.0353(10) Uani 1 1 d . . .
H28 H 0.0952 0.5365 -0.4505 0.045(13) Uiso 1 1 calc R . .
O11 O 0.4916(2) 0.47220(10) 0.1668(2) 0.0274(6) Uani 1 1 d . . .
O12 O 0.5305(2) 0.39387(10) 0.1085(2) 0.0263(6) Uani 1 1 d . . .
C29 C 0.4715(3) 0.42323(14) 0.1428(3) 0.0239(8) Uani 1 1 d . . .
C30 C 0.3665(3) 0.39943(14) 0.1520(3) 0.0266(8) Uani 1 1 d . . .
C31 C 0.2859(4) 0.43156(16) 0.1697(3) 0.0331(9) Uani 1 1 d . . .
H31 H 0.2998 0.4688 0.1804 0.042(13) Uiso 1 1 calc R . .
C32 C 0.1854(4) 0.40992(19) 0.1719(4) 0.0417(11) Uani 1 1 d . . .
H32 H 0.1299 0.4322 0.1831 0.038(12) Uiso 1 1 calc R . .
C33 C 0.1659(4) 0.3553(2) 0.1577(4) 0.0452(11) Uani 1 1 d . . .
H33 H 0.0965 0.3402 0.1585 0.054(14) Uiso 1 1 calc R . .
C34 C 0.2467(4) 0.32324(19) 0.1425(4) 0.0467(12) Uani 1 1 d . . .
H34 H 0.2336 0.2859 0.1338 0.09(2) Uiso 1 1 calc R . .
C35 C 0.3472(4) 0.34484(16) 0.1396(3) 0.0362(10) Uani 1 1 d . . .
H35 H 0.4029 0.3223 0.1291 0.030(11) Uiso 1 1 calc R . .
C37 C 0.6171(4) 0.72805(17) 0.4992(3) 0.0401(10) Uani 1 1 d . . .
H37 H 0.6310 0.7654 0.5061 0.049(14) Uiso 1 1 calc R . .
C38 C 0.6267(4) 0.69725(19) 0.5861(3) 0.0450(11) Uani 1 1 d . . .
H38 H 0.6461 0.7133 0.6541 0.055(15) Uiso 1 1 calc R . .
C39 C 0.6080(4) 0.64325(18) 0.5737(3) 0.0382(10) Uani 1 1 d . . .
H39A H 0.6151 0.6218 0.6334 0.043(13) Uiso 1 1 calc R . .
C40 C 0.5784(3) 0.61973(16) 0.4735(3) 0.0296(8) Uani 1 1 d . . .
C41 C 0.5595(4) 0.56084(16) 0.4572(3) 0.0334(9) Uani 1 1 d . . .
H41A H 0.4764 0.5545 0.4110 0.056(15) Uiso 1 1 calc R . .
H41B H 0.5751 0.5441 0.5273 0.029(11) Uiso 1 1 calc R . .
C42 C 0.6337(4) 0.53301(15) 0.4078(3) 0.0316(9) Uani 1 1 d . . .
H42A H 0.7171 0.5371 0.4556 0.043(13) Uiso 1 1 calc R . .
H42B H 0.6153 0.4944 0.4011 0.031(11) Uiso 1 1 calc R . .

loop_
_atom_site_aniso_label
_atom_site_aniso_U_11
_atom_site_aniso_U_22
_atom_site_aniso_U_33
_atom_site_aniso_U_23
_atom_site_aniso_U_13
_atom_site_aniso_U_12
Fe1 0.0252(3) 0.0198(3) 0.0188(3) 0.0003(2) 0.0046(2) 0.0002(2)
Fe2 0.0248(3) 0.0205(3) 0.0180(3) 0.0014(2) 0.0055(2) 0.0023(2)
Fe3 0.0244(3) 0.0178(2) 0.0203(3) 0.0002(2) 0.0052(2) 0.0008(2)
O1 0.0264(13) 0.0180(12) 0.0183(12) 0.0023(10) 0.0058(10) 0.0015(10)
O2 0.0309(15) 0.0209(13) 0.0195(14) 0.0026(11) 0.0063(12) 0.0010(11)
O3 0.0354(15) 0.0230(13) 0.0212(13) 0.0027(11) 0.0031(12) 0.0061(11)
O4 0.0364(15) 0.0219(13) 0.0230(13) 0.0007(11) 0.0079(12) 0.0036(11)
C1 0.0260(19) 0.0223(18) 0.0239(19) 0.0004(15) 0.0072(16) 0.0013(15)
C2 0.032(2) 0.0226(19) 0.030(2) 0.0009(16) 0.0066(17) 0.0038(16)
C3 0.045(3) 0.032(2) 0.029(2) -0.0010(18) 0.0094(19) 0.0068(19)
C4 0.056(3) 0.031(2) 0.039(3) -0.0078(19) 0.010(2) 0.014(2)
C5 0.074(4) 0.024(2) 0.047(3) 0.002(2) 0.009(3) 0.017(2)
C6 0.081(4) 0.030(2) 0.035(3) 0.006(2) 0.009(3) 0.014(2)
C7 0.058(3) 0.033(2) 0.026(2) -0.0018(18) 0.009(2) 0.006(2)
O5 0.0288(14) 0.0319(14) 0.0204(13) -0.0036(11) 0.0070(11) -0.0050(12)
O6 0.0268(13) 0.0343(15) 0.0235(14) -0.0012(11) 0.0098(11) 0.0011(12)
C8 0.0281(19) 0.0233(18) 0.0248(19) -0.0019(15) 0.0100(16) 0.0024(15)
C9 0.029(2) 0.0247(19) 0.027(2) -0.0035(15) 0.0124(17) 0.0006(16)
C10 0.033(2) 0.035(2) 0.033(2) -0.0023(18) 0.0113(19) -0.0019(18)
C11 0.045(3) 0.041(2) 0.039(2) 0.0027(19) 0.024(2) -0.002(2)
C12 0.037(2) 0.038(2) 0.060(3) 0.001(2) 0.029(2) -0.003(2)
C13 0.029(2) 0.049(3) 0.050(3) -0.005(2) 0.011(2) -0.004(2)
C14 0.030(2) 0.046(3) 0.031(2) -0.0013(19) 0.0076(18) 0.0029(19)
O7 0.0273(13) 0.0227(13) 0.0288(14) 0.0005(11) 0.0088(12) -0.0006(11)
O8 0.0281(14) 0.0256(14) 0.0286(14) 0.0002(11) 0.0087(12) -0.0037(11)
C15 0.0282(19) 0.0254(19) 0.0236(19) 0.0024(15) 0.0060(16) -0.0033(16)
O13 0.0314(14) 0.0204(12) 0.0171(12) 0.0033(10) 0.0054(11) 0.0023(11)
N1 0.0304(17) 0.0257(16) 0.0190(15) 0.0001(12) 0.0060(13) 0.0003(13)
C36 0.036(2) 0.027(2) 0.028(2) 0.0011(16) 0.0089(18) -0.0009(17)
C16 0.031(2) 0.0249(19) 0.035(2) 0.0049(17) 0.0105(18) 0.0036(16)
C17 0.051(3) 0.033(2) 0.070(3) -0.014(2) 0.031(3) -0.007(2)
C18 0.058(3) 0.035(3) 0.089(4) -0.018(3) 0.030(3) -0.017(2)
C19 0.048(3) 0.041(3) 0.083(4) 0.008(3) 0.031(3) -0.009(2)
C20 0.052(3) 0.052(3) 0.063(3) 0.005(3) 0.030(3) -0.009(2)
C21 0.045(3) 0.042(3) 0.048(3) 0.002(2) 0.020(2) -0.008(2)
O9 0.0275(13) 0.0231(13) 0.0196(13) -0.0007(10) 0.0050(11) 0.0026(11)
O10 0.0267(13) 0.0255(13) 0.0208(13) 0.0022(10) 0.0057(11) 0.0061(11)
C22 0.0225(18) 0.0222(18) 0.0255(19) 0.0057(15) 0.0073(16) -0.0004(15)
C23 0.0238(18) 0.0254(18) 0.0252(19) 0.0036(15) 0.0069(15) 0.0000(15)
C24 0.036(2) 0.043(2) 0.030(2) -0.0027(19) 0.0076(19) 0.0081(19)
C25 0.037(2) 0.055(3) 0.043(3) 0.000(2) 0.007(2) 0.021(2)
C26 0.031(2) 0.049(3) 0.031(2) 0.008(2) 0.0021(18) 0.008(2)
C27 0.042(2) 0.053(3) 0.021(2) 0.0003(19) -0.0002(18) 0.012(2)
C28 0.039(2) 0.034(2) 0.027(2) -0.0014(17) 0.0065(18) 0.0096(19)
O11 0.0293(14) 0.0227(13) 0.0295(14) -0.0026(11) 0.0111(12) -0.0034(11)
O12 0.0339(14) 0.0209(12) 0.0252(14) 0.0020(10) 0.0129(12) 0.0026(11)
C29 0.0285(19) 0.0215(18) 0.0155(16) 0.0021(14) 0.0023(15) 0.0017(15)
C30 0.031(2) 0.0242(19) 0.0225(19) 0.0012(15) 0.0089(16) -0.0025(16)
C31 0.035(2) 0.026(2) 0.037(2) 0.0064(17) 0.0141(19) 0.0028(17)
C32 0.038(2) 0.045(3) 0.046(3) 0.008(2) 0.022(2) 0.008(2)
C33 0.040(3) 0.054(3) 0.043(3) -0.001(2) 0.017(2) -0.014(2)
C34 0.061(3) 0.037(3) 0.049(3) -0.010(2) 0.029(3) -0.015(2)
C35 0.044(2) 0.029(2) 0.040(2) -0.0031(18) 0.021(2) -0.0030(19)
C37 0.055(3) 0.028(2) 0.033(2) -0.0043(18) 0.013(2) 0.002(2)
C38 0.061(3) 0.044(3) 0.023(2) -0.0071(19) 0.009(2) 0.002(2)
C39 0.048(3) 0.040(2) 0.023(2) 0.0042(18) 0.0106(19) 0.006(2)
C40 0.032(2) 0.031(2) 0.0227(19) 0.0004(16) 0.0084(17) -0.0011(17)
C41 0.040(2) 0.034(2) 0.024(2) 0.0038(17) 0.0100(18) -0.0032(18)
C42 0.040(2) 0.024(2) 0.0235(19) 0.0044(15) 0.0051(17) 0.0017(17)

loop_
_atom_type_symbol
_atom_type_description
_atom_type_scat_dispersion_real
_atom_type_scat_dispersion_imag
_atom_type_scat_source
C C 0.0033 0.0016 'International Tables Vol C Tables 4.2.6.8 and 6.1.1.4'
H H 0.0000 0.0000 'International Tables Vol C Tables 4.2.6.8 and 6.1.1.4'
N N 0.0061 0.0033 'International Tables Vol C Tables 4.2.6.8 and 6.1.1.4'
O O 0.0106 0.0060 'International Tables Vol C Tables 4.2.6.8 and 6.1.1.4'
Fe Fe 0.3463 0.8444 'International Tables Vol C Tables 4.2.6.8 and 6.1.1.4'

loop_
_geom_angle_atom_site_label_1
_geom_angle_atom_site_label_2
_geom_angle_atom_site_label_3
_geom_angle
_geom_angle_site_symmetry_1
_geom_angle_site_symmetry_3
_geom_angle_publ_flag
O1 Fe1 O13 83.63(10) . . ?
O1 Fe1 O3 100.82(10) . . ?
O13 Fe1 O3 174.33(11) . . ?
O1 Fe1 O5 94.09(10) . . ?
O13 Fe1 O5 95.37(11) . . ?
O3 Fe1 O5 87.85(11) . . ?
O1 Fe1 O7 91.41(10) . . ?
O13 Fe1 O7 89.48(10) . . ?
O3 Fe1 O7 86.93(11) . . ?
O5 Fe1 O7 173.04(11) . . ?
O1 Fe1 N1 169.48(11) . . ?
O13 Fe1 N1 86.04(11) . . ?
O3 Fe1 N1 89.38(11) . . ?
O5 Fe1 N1 88.84(11) . . ?
O7 Fe1 N1 86.50(11) . . ?
O1 Fe1 Fe3 41.94(7) . . ?
O13 Fe1 Fe3 43.05(7) . . ?
O3 Fe1 Fe3 140.37(8) . . ?
O5 Fe1 Fe3 104.72(8) . . ?
O7 Fe1 Fe3 82.23(7) . . ?
N1 Fe1 Fe3 127.54(9) . . ?
O1 Fe2 O2 91.60(11) . . ?
O1 Fe2 O6 94.01(11) . . ?
O2 Fe2 O6 91.62(11) . . ?
O1 Fe2 O4 97.37(10) . . ?
O2 Fe2 O4 171.03(11) . . ?
O6 Fe2 O4 87.57(11) . . ?
O1 Fe2 O9 176.21(10) . . ?
O2 Fe2 O9 84.92(11) . . ?
O6 Fe2 O9 87.61(10) . . ?
O4 Fe2 O9 86.12(10) . . ?
O1 Fe2 O12 93.14(11) . 3_665 ?
O2 Fe2 O12 96.04(11) . 3_665 ?
O6 Fe2 O12 169.37(10) . 3_665 ?
O4 Fe2 O12 83.72(10) . 3_665 ?
O9 Fe2 O12 85.74(10) . 3_665 ?
O2 Fe3 O1 100.25(11) 3_665 . ?
O2 Fe3 O13 177.38(11) 3_665 . ?
O1 Fe3 O13 81.73(10) . . ?
O2 Fe3 O10 88.01(11) 3_665 3_665 ?
O1 Fe3 O10 171.73(10) . 3_665 ?
O13 Fe3 O10 90.00(10) . 3_665 ?
O2 Fe3 O8 92.81(11) 3_665 . ?
O1 Fe3 O8 86.70(10) . . ?
O13 Fe3 O8 89.01(10) . . ?
O10 Fe3 O8 93.33(10) 3_665 . ?
O2 Fe3 O11 91.54(11) 3_665 . ?
O1 Fe3 O11 87.97(10) . . ?
O13 Fe3 O11 86.80(10) . . ?
O10 Fe3 O11 91.44(10) 3_665 . ?
O8 Fe3 O11 173.65(10) . . ?
O2 Fe3 Fe1 139.83(9) 3_665 . ?
O1 Fe3 Fe1 40.59(7) . . ?
O13 Fe3 Fe1 42.46(7) . . ?
O10 Fe3 Fe1 131.33(7) 3_665 . ?
O8 Fe3 Fe1 79.04(8) . . ?
O11 Fe3 Fe1 94.66(7) . . ?
Fe2 O1 Fe1 119.50(12) . . ?
Fe2 O1 Fe3 139.64(13) . . ?
Fe1 O1 Fe3 97.48(10) . . ?
Fe3 O2 Fe2 125.62(15) 3_665 . ?
Fe3 O2 H2O 114(5) 3_665 . ?
Fe2 O2 H2O 117(5) . . ?
C1 O3 Fe1 131.9(2) . . ?
C1 O4 Fe2 130.8(2) . . ?
O4 C1 O3 125.2(3) . . ?
O4 C1 C2 118.0(3) . . ?
O3 C1 C2 116.8(3) . . ?
C7 C2 C3 118.9(4) . . ?
C7 C2 C1 120.4(4) . . ?
C3 C2 C1 120.7(4) . . ?
C4 C3 C2 121.0(4) . . ?
C4 C3 H3 119.5 . . ?
C2 C3 H3 119.5 . . ?
C3 C4 C5 119.4(4) . . ?
C3 C4 H4 120.3 . . ?
C5 C4 H4 120.3 . . ?
C6 C5 C4 120.3(4) . . ?
C6 C5 H5 119.8 . . ?
C4 C5 H5 119.8 . . ?
C7 C6 C5 119.4(4) . . ?
C7 C6 H6 120.3 . . ?
C5 C6 H6 120.3 . . ?
C6 C7 C2 121.0(4) . . ?
C6 C7 H7 119.5 . . ?
C2 C7 H7 119.5 . . ?
C8 O5 Fe1 128.7(2) . . ?
C8 O6 Fe2 133.0(2) . . ?
O6 C8 O5 125.8(3) . . ?
O6 C8 C9 117.5(3) . . ?
O5 C8 C9 116.8(3) . . ?
C14 C9 C10 118.7(4) . . ?
C14 C9 C8 120.8(4) . . ?
C10 C9 C8 120.4(4) . . ?
C11 C10 C9 120.0(4) . . ?
C11 C10 H10 120.0 . . ?
C9 C10 H10 120.0 . . ?
C12 C11 C10 121.2(4) . . ?
C12 C11 H11 119.4 . . ?
C10 C11 H11 119.4 . . ?
C11 C12 C13 119.6(4) . . ?
C11 C12 H12 120.2 . . ?
C13 C12 H12 120.2 . . ?
C12 C13 C14 120.2(4) . . ?
C12 C13 H13 119.9 . . ?
C14 C13 H13 119.9 . . ?
C13 C14 C9 120.3(4) . . ?
C13 C14 H14 119.9 . . ?
C9 C14 H14 119.9 . . ?
C15 O7 Fe1 124.4(2) . . ?
C15 O8 Fe3 128.6(2) . . ?
O8 C15 O7 125.3(3) . . ?
O8 C15 C16 117.7(3) . . ?
O7 C15 C16 117.0(3) . . ?
C42 O13 Fe1 130.0(2) . . ?
C42 O13 Fe3 133.5(2) . . ?
Fe1 O13 Fe3 94.49(10) . . ?
C36 N1 C40 118.7(3) . . ?
C36 N1 Fe1 118.5(3) . . ?
C40 N1 Fe1 122.7(3) . . ?
N1 C36 C37 123.5(4) . . ?
N1 C36 H36 118.2 . . ?
C37 C36 H36 118.2 . . ?
C21 C16 C17 118.4(4) . . ?
C21 C16 C15 121.0(4) . . ?
C17 C16 C15 120.6(4) . . ?
C18 C17 C16 120.3(5) . . ?
C18 C17 H17 119.8 . . ?
C16 C17 H17 119.8 . . ?
C19 C18 C17 120.5(5) . . ?
C19 C18 H18 119.7 . . ?
C17 C18 H18 119.7 . . ?
C20 C19 C18 119.8(5) . . ?
C20 C19 H19 120.1 . . ?
C18 C19 H19 120.1 . . ?
C19 C20 C21 119.6(5) . . ?
C19 C20 H20 120.2 . . ?
C21 C20 H20 120.2 . . ?
C16 C21 C20 121.2(5) . . ?
C16 C21 H21 119.4 . . ?
C20 C21 H21 119.4 . . ?
C22 O9 Fe2 132.3(2) . . ?
C22 O10 Fe3 134.1(2) . 3_665 ?
O9 C22 O10 126.7(3) . . ?
O9 C22 C23 116.6(3) . . ?
O10 C22 C23 116.7(3) . . ?
C28 C23 C24 118.8(4) . . ?
C28 C23 C22 121.4(3) . . ?
C24 C23 C22 119.8(3) . . ?
C25 C24 C23 120.5(4) . . ?
C25 C24 H24 119.7 . . ?
C23 C24 H24 119.7 . . ?
C24 C25 C26 120.4(4) . . ?
C24 C25 H25 119.8 . . ?
C26 C25 H25 119.8 . . ?
C27 C26 C25 119.8(4) . . ?
C27 C26 H26 120.1 . . ?
C25 C26 H26 120.1 . . ?
C26 C27 C28 119.5(4) . . ?
C26 C27 H27 120.2 . . ?
C28 C27 H27 120.2 . . ?
C23 C28 C27 120.9(4) . . ?
C23 C28 H28 119.5 . . ?
C27 C28 H28 119.5 . . ?
C29 O11 Fe3 132.9(2) . . ?
C29 O12 Fe2 130.6(2) . 3_665 ?
O12 C29 O11 125.2(3) . . ?
O12 C29 C30 117.7(3) . . ?
O11 C29 C30 117.0(3) . . ?
C31 C30 C35 119.4(4) . . ?
C31 C30 C29 120.6(3) . . ?
C35 C30 C29 119.9(4) . . ?
C32 C31 C30 120.5(4) . . ?
C32 C31 H31 119.7 . . ?
C30 C31 H31 119.7 . . ?
C31 C32 C33 119.6(4) . . ?
C31 C32 H32 120.2 . . ?
C33 C32 H32 120.2 . . ?
C34 C33 C32 119.9(4) . . ?
C34 C33 H33 120.0 . . ?
C32 C33 H33 120.0 . . ?
C33 C34 C35 120.6(4) . . ?
C33 C34 H34 119.7 . . ?
C35 C34 H34 119.7 . . ?
C34 C35 C30 119.8(4) . . ?
C34 C35 H35 120.1 . . ?
C30 C35 H35 120.1 . . ?
C36 C37 C38 117.8(4) . . ?
C36 C37 H37 121.1 . . ?
C38 C37 H37 121.1 . . ?
C39 C38 C37 119.6(4) . . ?
C39 C38 H38 120.2 . . ?
C37 C38 H38 120.2 . . ?
C38 C39 C40 120.2(4) . . ?
C38 C39 H39A 119.9 . . ?
C40 C39 H39A 119.9 . . ?
N1 C40 C39 120.2(4) . . ?
N1 C40 C41 118.1(3) . . ?
C39 C40 C41 121.7(4) . . ?
C40 C41 C42 115.5(3) . . ?
C40 C41 H41A 108.4 . . ?
C42 C41 H41A 108.4 . . ?
C40 C41 H41B 108.4 . . ?
C42 C41 H41B 108.4 . . ?
H41A C41 H41B 107.5 . . ?
O13 C42 C41 111.9(3) . . ?
O13 C42 H42A 109.2 . . ?
C41 C42 H42A 109.2 . . ?
O13 C42 H42B 109.2 . . ?
C41 C42 H42B 109.2 . . ?
H42A C42 H42B 107.9 . . ?

loop_
_geom_bond_atom_site_label_1
_geom_bond_atom_site_label_2
_geom_bond_distance
_geom_bond_site_symmetry_2
_geom_bond_publ_flag
Fe1 O1 1.915(2) . ?
Fe1 O13 1.976(2) . ?
Fe1 O3 1.987(3) . ?
Fe1 O5 2.019(3) . ?
Fe1 O7 2.050(3) . ?
Fe1 N1 2.161(3) . ?
Fe1 Fe3 2.9180(7) . ?
Fe2 O1 1.871(2) . ?
Fe2 O2 1.981(3) . ?
Fe2 O6 2.044(3) . ?
Fe2 O4 2.047(3) . ?
Fe2 O9 2.048(3) . ?
Fe2 O12 2.052(3) 3_665 ?
Fe3 O2 1.940(3) 3_665 ?
Fe3 O1 1.967(2) . ?
Fe3 O13 1.998(2) . ?
Fe3 O10 2.030(2) 3_665 ?
Fe3 O8 2.055(3) . ?
Fe3 O11 2.074(3) . ?
O2 Fe3 1.940(3) 3_665 ?
O2 H2O 0.66(5) . ?
O3 C1 1.269(4) . ?
O4 C1 1.264(4) . ?
C1 C2 1.491(5) . ?
C2 C7 1.387(6) . ?
C2 C3 1.393(6) . ?
C3 C4 1.378(6) . ?
C3 H3 0.9500 . ?
C4 C5 1.396(7) . ?
C4 H4 0.9500 . ?
C5 C6 1.388(7) . ?
C5 H5 0.9500 . ?
C6 C7 1.387(6) . ?
C6 H6 0.9500 . ?
C7 H7 0.9500 . ?
O5 C8 1.277(4) . ?
O6 C8 1.262(4) . ?
C8 C9 1.490(5) . ?
C9 C14 1.383(5) . ?
C9 C10 1.398(5) . ?
C10 C11 1.366(6) . ?
C10 H10 0.9500 . ?
C11 C12 1.364(6) . ?
C11 H11 0.9500 . ?
C12 C13 1.378(7) . ?
C12 H12 0.9500 . ?
C13 C14 1.381(6) . ?
C13 H13 0.9500 . ?
C14 H14 0.9500 . ?
O7 C15 1.270(5) . ?
O8 C15 1.266(4) . ?
C15 C16 1.489(5) . ?
O13 C42 1.414(4) . ?
N1 C36 1.347(5) . ?
N1 C40 1.348(5) . ?
C36 C37 1.374(6) . ?
C36 H36 0.9500 . ?
C16 C21 1.371(6) . ?
C16 C17 1.393(6) . ?
C17 C18 1.378(7) . ?
C17 H17 0.9500 . ?
C18 C19 1.375(7) . ?
C18 H18 0.9500 . ?
C19 C20 1.370(7) . ?
C19 H19 0.9500 . ?
C20 C21 1.393(6) . ?
C20 H20 0.9500 . ?
C21 H21 0.9500 . ?
O9 C22 1.252(4) . ?
O10 C22 1.267(4) . ?
O10 Fe3 2.030(2) 3_665 ?
C22 C23 1.502(5) . ?
C23 C28 1.375(5) . ?
C23 C24 1.384(5) . ?
C24 C25 1.375(6) . ?
C24 H24 0.9500 . ?
C25 C26 1.377(6) . ?
C25 H25 0.9500 . ?
C26 C27 1.373(6) . ?
C26 H26 0.9500 . ?
C27 C28 1.393(6) . ?
C27 H27 0.9500 . ?
C28 H28 0.9500 . ?
O11 C29 1.269(4) . ?
O12 C29 1.258(4) . ?
O12 Fe2 2.052(3) 3_665 ?
C29 C30 1.492(5) . ?
C30 C31 1.385(6) . ?
C30 C35 1.387(5) . ?
C31 C32 1.379(6) . ?
C31 H31 0.9500 . ?
C32 C33 1.391(7) . ?
C32 H32 0.9500 . ?
C33 C34 1.370(7) . ?
C33 H33 0.9500 . ?
C34 C35 1.383(6) . ?
C34 H34 0.9500 . ?
C35 H35 0.9500 . ?
C37 C38 1.380(6) . ?
C37 H37 0.9500 . ?
C38 C39 1.372(6) . ?
C38 H38 0.9500 . ?
C39 C40 1.398(5) . ?
C39 H39A 0.9500 . ?
C40 C41 1.496(6) . ?
C41 C42 1.517(6) . ?
C41 H41A 0.9900 . ?
C41 H41B 0.9900 . ?
C42 H42A 0.9900 . ?
C42 H42B 0.9900 . ?

loop_
_geom_hbond_atom_site_label_D
_geom_hbond_atom_site_label_H
_geom_hbond_atom_site_label_A
_geom_hbond_distance_DH
_geom_hbond_distance_HA
_geom_hbond_distance_DA
_geom_hbond_angle_DHA
_geom_hbond_site_symmetry_A
O2 H2O O11 0.66(5) 2.34(5) 2.927(4) 150(6) .

loop_
_geom_torsion_atom_site_label_1
_geom_torsion_atom_site_label_2
_geom_torsion_atom_site_label_3
_geom_torsion_atom_site_label_4
_geom_torsion
_geom_torsion_site_symmetry_1
_geom_torsion_site_symmetry_2
_geom_torsion_site_symmetry_3
_geom_torsion_site_symmetry_4
_geom_torsion_publ_flag
O1 Fe1 Fe3 O2 16.55(17) . . . 3_665 ?
O13 Fe1 Fe3 O2 178.05(17) . . . 3_665 ?
O3 Fe1 Fe3 O2 -8.79(19) . . . 3_665 ?
O5 Fe1 Fe3 O2 96.07(15) . . . 3_665 ?
O7 Fe1 Fe3 O2 -84.34(15) . . . 3_665 ?
N1 Fe1 Fe3 O2 -163.83(17) . . . 3_665 ?
O13 Fe1 Fe3 O1 161.49(15) . . . . ?
O3 Fe1 Fe3 O1 -25.35(16) . . . . ?
O5 Fe1 Fe3 O1 79.51(13) . . . . ?
O7 Fe1 Fe3 O1 -100.90(13) . . . . ?
N1 Fe1 Fe3 O1 179.62(15) . . . . ?
O1 Fe1 Fe3 O13 -161.49(15) . . . . ?
O3 Fe1 Fe3 O13 173.16(17) . . . . ?
O5 Fe1 Fe3 O13 -81.98(13) . . . . ?
O7 Fe1 Fe3 O13 97.61(13) . . . . ?
N1 Fe1 Fe3 O13 18.12(15) . . . . ?
O1 Fe1 Fe3 O10 -177.44(15) . . . 3_665 ?
O13 Fe1 Fe3 O10 -15.95(15) . . . 3_665 ?
O3 Fe1 Fe3 O10 157.21(16) . . . 3_665 ?
O5 Fe1 Fe3 O10 -97.93(13) . . . 3_665 ?
O7 Fe1 Fe3 O10 81.66(13) . . . 3_665 ?
N1 Fe1 Fe3 O10 2.18(15) . . . 3_665 ?
O1 Fe1 Fe3 O8 97.82(13) . . . . ?
O13 Fe1 Fe3 O8 -100.69(13) . . . . ?
O3 Fe1 Fe3 O8 72.47(15) . . . . ?
O5 Fe1 Fe3 O8 177.33(11) . . . . ?
O7 Fe1 Fe3 O8 -3.08(10) . . . . ?
N1 Fe1 Fe3 O8 -82.57(13) . . . . ?
O1 Fe1 Fe3 O11 -81.39(13) . . . . ?
O13 Fe1 Fe3 O11 80.10(13) . . . . ?
O3 Fe1 Fe3 O11 -106.74(15) . . . . ?
O5 Fe1 Fe3 O11 -1.88(11) . . . . ?
O7 Fe1 Fe3 O11 177.71(10) . . . . ?
N1 Fe1 Fe3 O11 98.22(13) . . . . ?
O2 Fe2 O1 Fe1 -138.59(15) . . . . ?
O6 Fe2 O1 Fe1 -46.85(15) . . . . ?
O4 Fe2 O1 Fe1 41.21(15) . . . . ?
O9 Fe2 O1 Fe1 -162.0(15) . . . . ?
O12 Fe2 O1 Fe1 125.27(14) 3_665 . . . ?
O2 Fe2 O1 Fe3 15.1(2) . . . . ?
O6 Fe2 O1 Fe3 106.9(2) . . . . ?
O4 Fe2 O1 Fe3 -165.1(2) . . . . ?
O9 Fe2 O1 Fe3 -8.3(17) . . . . ?
O12 Fe2 O1 Fe3 -81.0(2) 3_665 . . . ?
O13 Fe1 O1 Fe2 150.60(15) . . . . ?
O3 Fe1 O1 Fe2 -32.95(16) . . . . ?
O5 Fe1 O1 Fe2 55.64(15) . . . . ?
O7 Fe1 O1 Fe2 -120.09(14) . . . . ?
N1 Fe1 O1 Fe2 161.5(5) . . . . ?
Fe3 Fe1 O1 Fe2 163.2(2) . . . . ?
O13 Fe1 O1 Fe3 -12.59(10) . . . . ?
O3 Fe1 O1 Fe3 163.86(11) . . . . ?
O5 Fe1 O1 Fe3 -107.55(11) . . . . ?
O7 Fe1 O1 Fe3 76.72(11) . . . . ?
N1 Fe1 O1 Fe3 -1.7(7) . . . . ?
O2 Fe3 O1 Fe2 33.6(2) 3_665 . . . ?
O13 Fe3 O1 Fe2 -144.6(2) . . . . ?
O10 Fe3 O1 Fe2 -143.6(6) 3_665 . . . ?
O8 Fe3 O1 Fe2 125.9(2) . . . . ?
O11 Fe3 O1 Fe2 -57.6(2) . . . . ?
Fe1 Fe3 O1 Fe2 -157.1(3) . . . . ?
O2 Fe3 O1 Fe1 -169.24(11) 3_665 . . . ?
O13 Fe3 O1 Fe1 12.50(10) . . . . ?
O10 Fe3 O1 Fe1 13.5(8) 3_665 . . . ?
O8 Fe3 O1 Fe1 -76.97(11) . . . . ?
O11 Fe3 O1 Fe1 99.57(11) . . . . ?
O1 Fe2 O2 Fe3 -117.77(18) . . . 3_665 ?
O6 Fe2 O2 Fe3 148.18(17) . . . 3_665 ?
O4 Fe2 O2 Fe3 63.5(8) . . . 3_665 ?
O9 Fe2 O2 Fe3 60.72(17) . . . 3_665 ?
O12 Fe2 O2 Fe3 -24.43(19) 3_665 . . 3_665 ?
O1 Fe1 O3 C1 4.3(4) . . . . ?
O13 Fe1 O3 C1 145.8(10) . . . . ?
O5 Fe1 O3 C1 -89.5(3) . . . . ?
O7 Fe1 O3 C1 95.1(3) . . . . ?
N1 Fe1 O3 C1 -178.3(3) . . . . ?
Fe3 Fe1 O3 C1 21.2(4) . . . . ?
O1 Fe2 O4 C1 -33.2(3) . . . . ?
O2 Fe2 O4 C1 145.5(7) . . . . ?
O6 Fe2 O4 C1 60.5(3) . . . . ?
O9 Fe2 O4 C1 148.3(3) . . . . ?
O12 Fe2 O4 C1 -125.6(3) 3_665 . . . ?
Fe2 O4 C1 O3 9.9(6) . . . . ?
Fe2 O4 C1 C2 -169.9(3) . . . . ?
Fe1 O3 C1 O4 7.5(6) . . . . ?
Fe1 O3 C1 C2 -172.7(3) . . . . ?
O4 C1 C2 C7 -12.7(6) . . . . ?
O3 C1 C2 C7 167.5(4) . . . . ?
O4 C1 C2 C3 168.9(4) . . . . ?
O3 C1 C2 C3 -10.9(6) . . . . ?
C7 C2 C3 C4 -0.2(7) . . . . ?
C1 C2 C3 C4 178.2(4) . . . . ?
C2 C3 C4 C5 0.6(8) . . . . ?
C3 C4 C5 C6 -0.9(8) . . . . ?
C4 C5 C6 C7 0.9(9) . . . . ?
C5 C6 C7 C2 -0.5(8) . . . . ?
C3 C2 C7 C6 0.2(7) . . . . ?
C1 C2 C7 C6 -178.2(4) . . . . ?
O1 Fe1 O5 C8 -32.1(3) . . . . ?
O13 Fe1 O5 C8 -116.0(3) . . . . ?
O3 Fe1 O5 C8 68.6(3) . . . . ?
O7 Fe1 O5 C8 110.1(9) . . . . ?
N1 Fe1 O5 C8 158.1(3) . . . . ?
Fe3 Fe1 O5 C8 -73.3(3) . . . . ?
O1 Fe2 O6 C8 8.2(3) . . . . ?
O2 Fe2 O6 C8 99.9(3) . . . . ?
O4 Fe2 O6 C8 -89.0(3) . . . . ?
O9 Fe2 O6 C8 -175.3(3) . . . . ?
O12 Fe2 O6 C8 -124.0(6) 3_665 . . . ?
Fe2 O6 C8 O5 15.4(6) . . . . ?
Fe2 O6 C8 C9 -163.7(2) . . . . ?
Fe1 O5 C8 O6 0.0(6) . . . . ?
Fe1 O5 C8 C9 179.1(2) . . . . ?
O6 C8 C9 C14 -7.6(5) . . . . ?
O5 C8 C9 C14 173.2(4) . . . . ?
O6 C8 C9 C10 169.5(4) . . . . ?
O5 C8 C9 C10 -9.7(5) . . . . ?
C14 C9 C10 C11 -1.9(6) . . . . ?
C8 C9 C10 C11 -179.0(4) . . . . ?
C9 C10 C11 C12 0.5(7) . . . . ?
C10 C11 C12 C13 1.0(7) . . . . ?
C11 C12 C13 C14 -0.9(7) . . . . ?
C12 C13 C14 C9 -0.5(7) . . . . ?
C10 C9 C14 C13 1.9(6) . . . . ?
C8 C9 C14 C13 179.1(4) . . . . ?
O1 Fe1 O7 C15 -34.5(3) . . . . ?
O13 Fe1 O7 C15 49.1(3) . . . . ?
O3 Fe1 O7 C15 -135.2(3) . . . . ?
O5 Fe1 O7 C15 -176.7(8) . . . . ?
N1 Fe1 O7 C15 135.2(3) . . . . ?
Fe3 Fe1 O7 C15 6.6(3) . . . . ?
O2 Fe3 O8 C15 141.5(3) 3_665 . . . ?
O1 Fe3 O8 C15 41.4(3) . . . . ?
O13 Fe3 O8 C15 -40.4(3) . . . . ?
O10 Fe3 O8 C15 -130.3(3) 3_665 . . . ?
O11 Fe3 O8 C15 8.3(11) . . . . ?
Fe1 Fe3 O8 C15 1.2(3) . . . . ?
Fe3 O8 C15 O7 3.5(6) . . . . ?
Fe3 O8 C15 C16 -177.2(2) . . . . ?
Fe1 O7 C15 O8 -8.2(5) . . . . ?
Fe1 O7 C15 C16 172.6(2) . . . . ?
O1 Fe1 O13 C42 -152.9(3) . . . . ?
O3 Fe1 O13 C42 65.0(12) . . . . ?
O5 Fe1 O13 C42 -59.4(3) . . . . ?
O7 Fe1 O13 C42 115.6(3) . . . . ?
N1 Fe1 O13 C42 29.1(3) . . . . ?
Fe3 Fe1 O13 C42 -165.3(4) . . . . ?
O1 Fe1 O13 Fe3 12.32(10) . . . . ?
O3 Fe1 O13 Fe3 -129.7(11) . . . . ?
O5 Fe1 O13 Fe3 105.86(11) . . . . ?
O7 Fe1 O13 Fe3 -79.16(11) . . . . ?
N1 Fe1 O13 Fe3 -165.69(12) . . . . ?
O2 Fe3 O13 C42 13(3) 3_665 . . . ?
O1 Fe3 O13 C42 152.4(3) . . . . ?
O10 Fe3 O13 C42 -27.5(3) 3_665 . . . ?
O8 Fe3 O13 C42 -120.8(3) . . . . ?
O11 Fe3 O13 C42 64.0(3) . . . . ?
Fe1 Fe3 O13 C42 164.4(4) . . . . ?
O2 Fe3 O13 Fe1 -151(2) 3_665 . . . ?
O1 Fe3 O13 Fe1 -12.04(10) . . . . ?
O10 Fe3 O13 Fe1 168.10(11) 3_665 . . . ?
O8 Fe3 O13 Fe1 74.77(11) . . . . ?
O11 Fe3 O13 Fe1 -100.46(11) . . . . ?
O1 Fe1 N1 C36 132.4(6) . . . . ?
O13 Fe1 N1 C36 143.3(3) . . . . ?
O3 Fe1 N1 C36 -33.3(3) . . . . ?
O5 Fe1 N1 C36 -121.2(3) . . . . ?
O7 Fe1 N1 C36 53.6(3) . . . . ?
Fe3 Fe1 N1 C36 131.0(3) . . . . ?
O1 Fe1 N1 C40 -43.4(8) . . . . ?
O13 Fe1 N1 C40 -32.5(3) . . . . ?
O3 Fe1 N1 C40 150.8(3) . . . . ?
O5 Fe1 N1 C40 62.9(3) . . . . ?
O7 Fe1 N1 C40 -122.3(3) . . . . ?
Fe3 Fe1 N1 C40 -44.8(3) . . . . ?
C40 N1 C36 C37 -2.3(6) . . . . ?
Fe1 N1 C36 C37 -178.3(3) . . . . ?
O8 C15 C16 C21 36.1(6) . . . . ?
O7 C15 C16 C21 -144.6(4) . . . . ?
O8 C15 C16 C17 -142.5(4) . . . . ?
O7 C15 C16 C17 36.8(6) . . . . ?
C21 C16 C17 C18 -1.1(7) . . . . ?
C15 C16 C17 C18 177.5(4) . . . . ?
C16 C17 C18 C19 2.2(8) . . . . ?
C17 C18 C19 C20 -1.5(8) . . . . ?
C18 C19 C20 C21 -0.2(8) . . . . ?
C17 C16 C21 C20 -0.6(7) . . . . ?
C15 C16 C21 C20 -179.2(4) . . . . ?
C19 C20 C21 C16 1.2(8) . . . . ?
O1 Fe2 O9 C22 -12.2(18) . . . . ?
O2 Fe2 O9 C22 -35.7(3) . . . . ?
O6 Fe2 O9 C22 -127.5(3) . . . . ?
O4 Fe2 O9 C22 144.8(3) . . . . ?
O12 Fe2 O9 C22 60.8(3) 3_665 . . . ?
Fe2 O9 C22 O10 4.1(6) . . . . ?
Fe2 O9 C22 C23 -176.3(2) . . . . ?
Fe3 O10 C22 O9 17.4(6) 3_665 . . . ?
Fe3 O10 C22 C23 -162.1(2) 3_665 . . . ?
O9 C22 C23 C28 177.6(4) . . . . ?
O10 C22 C23 C28 -2.8(5) . . . . ?
O9 C22 C23 C24 -3.2(5) . . . . ?
O10 C22 C23 C24 176.4(4) . . . . ?
C28 C23 C24 C25 0.0(7) . . . . ?
C22 C23 C24 C25 -179.2(4) . . . . ?
C23 C24 C25 C26 0.4(7) . . . . ?
C24 C25 C26 C27 -0.9(8) . . . . ?
C25 C26 C27 C28 0.8(7) . . . . ?
C24 C23 C28 C27 0.0(6) . . . . ?
C22 C23 C28 C27 179.2(4) . . . . ?
C26 C27 C28 C23 -0.4(7) . . . . ?
O2 Fe3 O11 C29 37.3(3) 3_665 . . . ?
O1 Fe3 O11 C29 137.5(3) . . . . ?
O13 Fe3 O11 C29 -140.7(3) . . . . ?
O10 Fe3 O11 C29 -50.8(3) 3_665 . . . ?
O8 Fe3 O11 C29 170.5(8) . . . . ?
Fe1 Fe3 O11 C29 177.6(3) . . . . ?
Fe2 O12 C29 O11 -29.0(5) 3_665 . . . ?
Fe2 O12 C29 C30 148.4(3) 3_665 . . . ?
Fe3 O11 C29 O12 -6.1(6) . . . . ?
Fe3 O11 C29 C30 176.5(2) . . . . ?
O12 C29 C30 C31 -167.8(4) . . . . ?
O11 C29 C30 C31 9.8(5) . . . . ?
O12 C29 C30 C35 10.2(5) . . . . ?
O11 C29 C30 C35 -172.2(4) . . . . ?
C35 C30 C31 C32 -1.9(6) . . . . ?
C29 C30 C31 C32 176.1(4) . . . . ?
C30 C31 C32 C33 0.9(7) . . . . ?
C31 C32 C33 C34 0.6(7) . . . . ?
C32 C33 C34 C35 -0.9(8) . . . . ?
C33 C34 C35 C30 -0.1(7) . . . . ?
C31 C30 C35 C34 1.5(6) . . . . ?
C29 C30 C35 C34 -176.5(4) . . . . ?
N1 C36 C37 C38 0.3(7) . . . . ?
C36 C37 C38 C39 1.1(7) . . . . ?
C37 C38 C39 C40 -0.6(7) . . . . ?
C36 N1 C40 C39 2.8(6) . . . . ?
Fe1 N1 C40 C39 178.7(3) . . . . ?
C36 N1 C40 C41 -177.5(4) . . . . ?
Fe1 N1 C40 C41 -1.6(5) . . . . ?
C38 C39 C40 N1 -1.4(7) . . . . ?
C38 C39 C40 C41 178.9(4) . . . . ?
N1 C40 C41 C42 55.9(5) . . . . ?
C39 C40 C41 C42 -124.4(4) . . . . ?
Fe1 O13 C42 C41 8.1(5) . . . . ?
Fe3 O13 C42 C41 -151.5(3) . . . . ?
C40 C41 C42 O13 -59.4(5) . . . . ?
